data_7230982
loop_
_publ_author_name
'Kyratzis, Nicholas'
'Cao, Winnie'
'Izgorodina, Ekaterina I.'
'Turner, David R.'

_publ_section_title
;
 Structural changes in coordination polymers in response to small changes
 in steric bulk (H vs. Me): an experimental and theoretical study
;
_journal_issue 29
_journal_name_full CrystEngComm
_journal_page_first 4115
_journal_paper_doi 10.1039/C8CE00744F
_journal_volume 20
_journal_year 2018
_chemical_formula_moiety 'C28 H30 Cu N4 O10'
_chemical_formula_sum 'C28 H30 Cu N4 O10'
_chemical_formula_weight 646.10
_space_group_crystal_system monoclinic
_space_group_IT_number 15
_space_group_name_Hall '-C 2yc'
_space_group_name_H-M_alt 'C 1 2/c 1'
_symmetry_space_group_name_Hall '-C 2yc'
_symmetry_space_group_name_H-M 'C 1 2/c 1'
_atom_sites_solution_hydrogens geom
_atom_sites_solution_primary dual
_audit_creation_date 2017-05-08
_audit_creation_method
;
Olex2 1.2
(compiled 2017.03.28 svn.r3405 for OlexSys, GUI svn.r5335)
;
_audit_update_record
;
2018-04-30 deposited with the CCDC.
2018-06-21 downloaded from the CCDC.
;
_cell_angle_alpha 90
_cell_angle_beta 94.37(3)
_cell_angle_gamma 90
_cell_formula_units_Z 4
_cell_length_a 27.105(5)
_cell_length_b 14.012(3)
_cell_length_c 7.4950(15)
_cell_measurement_reflns_used 13310
_cell_measurement_temperature 100(2)
_cell_measurement_theta_max 31.818
_cell_measurement_theta_min 1.507
_cell_volume 2838.3(10)
_computing_cell_refinement 'XDS (Kabsch, 1993)'
_computing_data_collection 'BluIce (McPhillips, 2002)'
_computing_data_reduction 'XDS (Kabsch, 1993)'
_computing_molecular_graphics 'Olex2 (Dolomanov et al., 2009)'
_computing_publication_material 'Olex2 (Dolomanov et al., 2009)'
_computing_structure_refinement 'ShelXL (Sheldrick, 2015)'
_computing_structure_solution 'ShelXT (Sheldrick, 2015)'
_diffrn_ambient_temperature 100
_diffrn_measured_fraction_theta_full 0.995
_diffrn_measured_fraction_theta_max 0.837
_diffrn_measurement_device_type 'ADSC Quantum 210r'
_diffrn_measurement_method 'Phi Scan'
_diffrn_radiation_monochromator 'Silicon Double Crystal'
_diffrn_radiation_type Synchrotron
_diffrn_radiation_wavelength 0.7108
_diffrn_reflns_av_R_equivalents 0.0978
_diffrn_reflns_av_unetI/netI 0.0850
_diffrn_reflns_Laue_measured_fraction_full 0.995
_diffrn_reflns_Laue_measured_fraction_max 0.837
_diffrn_reflns_limit_h_max 39
_diffrn_reflns_limit_h_min -39
_diffrn_reflns_limit_k_max 20
_diffrn_reflns_limit_k_min -20
_diffrn_reflns_limit_l_max 10
_diffrn_reflns_limit_l_min -10
_diffrn_reflns_number 13310
_diffrn_reflns_point_group_measured_fraction_full 0.995
_diffrn_reflns_point_group_measured_fraction_max 0.837
_diffrn_reflns_theta_full 25.244
_diffrn_reflns_theta_max 31.821
_diffrn_reflns_theta_min 1.507
_diffrn_source 'MX1 beamline Australian Synchrotron'
_diffrn_standards_number 0
_exptl_absorpt_coefficient_mu 0.835
_exptl_absorpt_correction_type none
_exptl_crystal_colour 'clear greenish blue'
_exptl_crystal_colour_lustre clear
_exptl_crystal_colour_modifier greenish
_exptl_crystal_colour_primary blue
_exptl_crystal_density_diffrn 1.512
_exptl_crystal_description plate
_exptl_crystal_F_000 1340
_exptl_crystal_recrystallization_method 'Crystallised at elevated temperature from synthesis'
_exptl_crystal_size_max 0.04
_exptl_crystal_size_mid 0.02
_exptl_crystal_size_min 0.01
_refine_diff_density_max 0.975
_refine_diff_density_min -1.133
_refine_diff_density_rms 0.105
_refine_ls_extinction_method none
_refine_ls_goodness_of_fit_ref 1.045
_refine_ls_hydrogen_treatment constr
_refine_ls_matrix_type full
_refine_ls_number_parameters 200
_refine_ls_number_reflns 4072
_refine_ls_number_restraints 0
_refine_ls_restrained_S_all 1.045
_refine_ls_R_factor_all 0.1425
_refine_ls_R_factor_gt 0.0849
_refine_ls_shift/su_max 0.000
_refine_ls_shift/su_mean 0.000
_refine_ls_structure_factor_coef Fsqd
_refine_ls_weighting_details 'w=1/[\s^2^(Fo^2^)+(0.1638P)^2^+1.5130P] where P=(Fo^2^+2Fc^2^)/3'
_refine_ls_weighting_scheme calc
_refine_ls_wR_factor_gt 0.2502
_refine_ls_wR_factor_ref 0.2917
_reflns_Friedel_coverage 0.000
_reflns_number_gt 2264
_reflns_number_total 4072
_reflns_threshold_expression 'I > 2\s(I)'
_cod_data_source_file c8ce00744f2.cif
_cod_data_source_block 8
_cod_depositor_comments 'Adding full bibliography for 7230978--7230987.cif.'
_cod_database_code 7230982
_shelx_shelxl_version_number 2014/7
_shelx_space_group_comment
;
The symmetry employed for this shelxl refinement is uniquely defined
by the following loop, which should always be used as a source of
symmetry information in preference to the above space-group names.
They are only intended as comments.
;
_olex2_refinement_description
;
1. Fixed Uiso
 At 1.2 times of:
  All C(H) groups
 At 1.5 times of:
  All C(H,H,H) groups
2.a Aromatic/amide H refined with riding coordinates:
 C12(H12), C9(H9), C11(H11)
2.b Idealised Me refined as rotating group:
 C2(H2A,H2B,H2C), C3(H3A,H3B,H3C), C13(H13A,H13B,H13C), C14(H14A,H14B,H14C)
;
_olex2_submission_special_instructions 'No special instructions were received'

loop_
_space_group_symop_operation_xyz
'x, y, z'
'-x, y, -z+1/2'
'x+1/2, y+1/2, z'
'-x+1/2, y+1/2, -z+1/2'
'-x, -y, -z'
'x, -y, z-1/2'
'-x+1/2, -y+1/2, -z'
'x+1/2, -y+1/2, z-1/2'

loop_
_atom_site_label
_atom_site_type_symbol
_atom_site_fract_x
_atom_site_fract_y
_atom_site_fract_z
_atom_site_U_iso_or_equiv
_atom_site_adp_type
_atom_site_occupancy
_atom_site_site_symmetry_order
_atom_site_calc_flag
_atom_site_refinement_flags_posn
_atom_site_refinement_flags_adp
_atom_site_refinement_flags_occupancy
Cu1 Cu 0.7500 0.2500 0.0000 0.0537(3) Uani 1 2 d S T P
O1 O 0.69099(12) 0.1974(2) 0.0992(5) 0.0566(8) Uani 1 1 d . . .
O4 O 0.62643(14) 0.3665(3) 0.2411(5) 0.0609(9) Uani 1 1 d . . .
O5 O 0.76456(14) 0.3344(3) 0.2061(5) 0.0658(10) Uani 1 1 d . . .
O2 O 0.65680(13) 0.3033(3) -0.0930(5) 0.0587(9) Uani 1 1 d . . .
O3 O 0.49729(15) 0.2018(3) -0.0099(7) 0.0732(11) Uani 1 1 d . . .
N1 N 0.56786(15) 0.2869(3) 0.0616(6) 0.0523(9) Uani 1 1 d . . .
N2 N 0.74761(14) 0.4018(3) 0.4648(6) 0.0539(10) Uani 1 1 d . . .
C10 C 0.51229(16) 0.4567(3) 0.0191(6) 0.0474(10) Uani 1 1 d . . .
C1 C 0.65352(18) 0.2407(3) 0.0192(7) 0.0503(10) Uani 1 1 d . . .
C12 C 0.73746(18) 0.3447(3) 0.3295(7) 0.0543(11) Uani 1 1 d . . .
H12 H 0.7076 0.3092 0.3258 0.065 Uiso 1 1 calc R . .
C8 C 0.56141(16) 0.4601(4) 0.1082(6) 0.0509(11) Uani 1 1 d . . .
C9 C 0.44233(18) 0.3691(4) -0.1084(7) 0.0548(11) Uani 1 1 d . . .
H9 H 0.4265 0.3099 -0.1363 0.066 Uiso 1 1 calc R . .
C6 C 0.58784(18) 0.3694(4) 0.1435(7) 0.0543(11) Uani 1 1 d . . .
C7 C 0.48965(17) 0.3701(4) -0.0252(6) 0.0516(11) Uani 1 1 d . . .
C11 C 0.58261(17) 0.5449(4) 0.1521(6) 0.0533(11) Uani 1 1 d . . .
H11 H 0.6146 0.5465 0.2131 0.064 Uiso 1 1 calc R . .
C4 C 0.60192(19) 0.2015(4) 0.0619(7) 0.0564(12) Uani 1 1 d . . .
C5 C 0.5170(2) 0.2788(4) 0.0087(7) 0.0567(12) Uani 1 1 d . . .
C2 C 0.5881(2) 0.1327(4) -0.0900(9) 0.0716(16) Uani 1 1 d . . .
H2A H 0.5601 0.0933 -0.0593 0.107 Uiso 1 1 calc GR . .
H2B H 0.6164 0.0915 -0.1092 0.107 Uiso 1 1 calc GR . .
H2C H 0.5789 0.1688 -0.1995 0.107 Uiso 1 1 calc GR . .
C3 C 0.6015(2) 0.1507(5) 0.2433(9) 0.0757(17) Uani 1 1 d . . .
H3A H 0.6175 0.1913 0.3372 0.114 Uiso 1 1 calc GR . .
H3B H 0.6195 0.0902 0.2387 0.114 Uiso 1 1 calc GR . .
H3C H 0.5673 0.1381 0.2697 0.114 Uiso 1 1 calc GR . .
C13 C 0.7124(3) 0.4169(5) 0.5996(10) 0.0796(18) Uani 1 1 d . . .
H13A H 0.6992 0.4819 0.5889 0.119 Uiso 1 1 calc GR . .
H13B H 0.7292 0.4081 0.7191 0.119 Uiso 1 1 calc GR . .
H13C H 0.6853 0.3709 0.5816 0.119 Uiso 1 1 calc GR . .
C14 C 0.7932(2) 0.4567(5) 0.4877(8) 0.0731(16) Uani 1 1 d . . .
H14A H 0.8165 0.4337 0.4037 0.110 Uiso 1 1 calc GR . .
H14B H 0.8078 0.4491 0.6106 0.110 Uiso 1 1 calc GR . .
H14C H 0.7859 0.5243 0.4644 0.110 Uiso 1 1 calc GR . .

loop_
_atom_site_aniso_label
_atom_site_aniso_U_11
_atom_site_aniso_U_22
_atom_site_aniso_U_33
_atom_site_aniso_U_23
_atom_site_aniso_U_13
_atom_site_aniso_U_12
Cu1 0.0472(5) 0.0505(5) 0.0640(6) -0.0022(4) 0.0075(4) 0.0052(3)
O1 0.0492(18) 0.056(2) 0.064(2) 0.0005(16) 0.0036(15) 0.0091(15)
O4 0.054(2) 0.067(2) 0.060(2) 0.0008(17) -0.0036(16) 0.0142(16)
O5 0.057(2) 0.071(2) 0.070(2) -0.0180(19) 0.0096(18) -0.0048(17)
O2 0.0506(19) 0.064(2) 0.062(2) 0.0081(17) 0.0086(15) 0.0062(15)
O3 0.055(2) 0.054(2) 0.110(3) 0.002(2) 0.005(2) 0.0011(17)
N1 0.043(2) 0.053(2) 0.060(2) 0.0064(19) 0.0056(17) 0.0109(17)
N2 0.047(2) 0.057(2) 0.057(2) 0.0037(18) -0.0016(18) 0.0002(17)
C10 0.035(2) 0.059(3) 0.049(2) 0.0013(19) 0.0082(17) 0.0067(17)
C1 0.049(2) 0.045(2) 0.058(3) -0.0004(19) 0.006(2) 0.0098(18)
C12 0.046(2) 0.048(2) 0.069(3) 0.004(2) 0.000(2) 0.0048(19)
C8 0.040(2) 0.064(3) 0.049(2) 0.000(2) 0.0060(19) 0.0117(19)
C9 0.044(2) 0.061(3) 0.060(3) -0.004(2) 0.009(2) -0.001(2)
C6 0.047(2) 0.063(3) 0.053(2) 0.005(2) 0.005(2) 0.014(2)
C7 0.044(2) 0.060(3) 0.053(2) 0.001(2) 0.011(2) 0.0051(19)
C11 0.041(2) 0.068(3) 0.051(2) -0.004(2) 0.0064(19) 0.007(2)
C4 0.053(3) 0.054(3) 0.062(3) 0.009(2) 0.005(2) 0.013(2)
C5 0.051(3) 0.062(3) 0.058(3) 0.003(2) 0.010(2) 0.004(2)
C2 0.059(3) 0.052(3) 0.104(5) 0.001(3) 0.007(3) 0.001(2)
C3 0.070(4) 0.068(3) 0.092(4) 0.030(3) 0.023(3) 0.018(3)
C13 0.070(4) 0.090(5) 0.080(4) -0.014(3) 0.018(3) -0.013(3)
C14 0.059(3) 0.089(4) 0.072(3) -0.006(3) 0.005(3) -0.018(3)

loop_
_atom_type_symbol
_atom_type_description
_atom_type_scat_dispersion_real
_atom_type_scat_dispersion_imag
_atom_type_scat_source
C C 0.0030 0.0020 'International Tables Vol C Tables 4.2.6.8 and 6.1.1.4'
H H 0.0000 0.0000 'International Tables Vol C Tables 4.2.6.8 and 6.1.1.4'
Cu Cu 0.3410 1.2900 'International Tables Vol C Tables 4.2.6.8 and 6.1.1.4'
N N 0.0070 0.0030 'International Tables Vol C Tables 4.2.6.8 and 6.1.1.4'
O O 0.0120 0.0060 'International Tables Vol C Tables 4.2.6.8 and 6.1.1.4'

loop_
_geom_angle_atom_site_label_1
_geom_angle_atom_site_label_2
_geom_angle_atom_site_label_3
_geom_angle
_geom_angle_site_symmetry_1
_geom_angle_site_symmetry_3
O1 Cu1 O1 180.0 . 7_655
O1 Cu1 O5 92.82(15) 7_655 7_655
O1 Cu1 O5 92.82(15) . .
O1 Cu1 O5 87.18(15) . 7_655
O1 Cu1 O5 87.18(15) 7_655 .
O5 Cu1 O5 180.0 . 7_655
C1 O1 Cu1 106.5(3) . .
C12 O5 Cu1 124.4(3) . .
C6 N1 C4 116.0(4) . .
C6 N1 C5 121.8(4) . .
C5 N1 C4 121.4(5) . .
C12 N2 C13 121.2(5) . .
C12 N2 C14 122.9(5) . .
C14 N2 C13 115.9(5) . .
C10 C10 C8 118.2(6) 5_665 .
C7 C10 C10 120.8(5) . 5_665
C7 C10 C8 121.0(4) . .
O1 C1 C4 115.2(4) . .
O2 C1 O1 124.1(5) . .
O2 C1 C4 120.5(4) . .
O5 C12 N2 123.5(5) . .
O5 C12 H12 118.2 . .
N2 C12 H12 118.2 . .
C10 C8 C6 118.2(5) . .
C11 C8 C10 120.2(4) . .
C11 C8 C6 121.5(4) . .
C7 C9 H9 119.7 . .
C7 C9 C11 120.6(5) . 5_665
C11 C9 H9 119.7 5_665 .
O4 C6 N1 121.1(4) . .
O4 C6 C8 121.0(5) . .
N1 C6 C8 117.9(4) . .
C10 C7 C5 120.3(4) . .
C9 C7 C10 119.7(5) . .
C9 C7 C5 120.0(5) . .
C8 C11 C9 120.6(5) . 5_665
C8 C11 H11 119.7 . .
C9 C11 H11 119.7 5_665 .
N1 C4 C1 106.2(4) . .
N1 C4 C2 112.7(4) . .
N1 C4 C3 108.9(4) . .
C2 C4 C1 104.1(4) . .
C2 C4 C3 110.6(5) . .
C3 C4 C1 114.4(4) . .
O3 C5 N1 121.2(5) . .
O3 C5 C7 122.6(5) . .
N1 C5 C7 116.2(5) . .
C4 C2 H2A 109.5 . .
C4 C2 H2B 109.5 . .
C4 C2 H2C 109.5 . .
H2A C2 H2B 109.5 . .
H2A C2 H2C 109.5 . .
H2B C2 H2C 109.5 . .
C4 C3 H3A 109.5 . .
C4 C3 H3B 109.5 . .
C4 C3 H3C 109.5 . .
H3A C3 H3B 109.5 . .
H3A C3 H3C 109.5 . .
H3B C3 H3C 109.5 . .
N2 C13 H13A 109.5 . .
N2 C13 H13B 109.5 . .
N2 C13 H13C 109.5 . .
H13A C13 H13B 109.5 . .
H13A C13 H13C 109.5 . .
H13B C13 H13C 109.5 . .
N2 C14 H14A 109.5 . .
N2 C14 H14B 109.5 . .
N2 C14 H14C 109.5 . .
H14A C14 H14B 109.5 . .
H14A C14 H14C 109.5 . .
H14B C14 H14C 109.5 . .

loop_
_geom_bond_atom_site_label_1
_geom_bond_atom_site_label_2
_geom_bond_distance
_geom_bond_site_symmetry_2
Cu1 O1 1.958(4) .
Cu1 O1 1.959(4) 7_655
Cu1 O5 1.962(4) 7_655
Cu1 O5 1.962(4) .
O1 C1 1.291(6) .
O4 C6 1.230(6) .
O5 C12 1.232(6) .
O2 C1 1.223(6) .
O3 C5 1.207(7) .
N1 C6 1.399(7) .
N1 C4 1.510(6) .
N1 C5 1.410(7) .
N2 C12 1.304(7) .
N2 C13 1.457(7) .
N2 C14 1.454(7) .
C10 C10 1.403(9) 5_665
C10 C8 1.444(6) .
C10 C7 1.388(7) .
C1 C4 1.558(7) .
C12 H12 0.9500 .
C8 C6 1.473(7) .
C8 C11 1.349(7) .
C9 H9 0.9500 .
C9 C7 1.383(7) .
C9 C11 1.408(7) 5_665
C7 C5 1.491(7) .
C11 C9 1.408(7) 5_665
C11 H11 0.9500 .
C4 C2 1.517(8) .
C4 C3 1.536(8) .
C2 H2A 0.9800 .
C2 H2B 0.9800 .
C2 H2C 0.9800 .
C3 H3A 0.9800 .
C3 H3B 0.9800 .
C3 H3C 0.9800 .
C13 H13A 0.9800 .
C13 H13B 0.9800 .
C13 H13C 0.9800 .
C14 H14A 0.9800 .
C14 H14B 0.9800 .
C14 H14C 0.9800 .
